data_1574712
loop_
_publ_author_name
'Chai, Fuxiang'
'Wu, Weikang'
'Rajeshkumar, Thayalan'
'Huang, Zeming'
'Yuan, Qingbing'
'Wei, Yun'
'Maron, Laurent'
'Wang, Shaowu'

_publ_section_title
;
 Unique selectivity of rare-earth metal ambiphilic carbenes towards
 organic molecules and novel reactivity patterns with isonitriles
;
_journal_issue 26
_journal_name_full 'Chemical Science'
_journal_page_first 11870
_journal_page_last 11887
_journal_paper_doi 10.1039/D5SC01502B
_journal_volume 16
_journal_year 2025
_chemical_formula_moiety 'C30 H59 Er N4 O Si2'
_chemical_formula_sum 'C30 H59 Er N4 O Si2'
_chemical_formula_weight 715.25
_space_group_crystal_system triclinic
_space_group_IT_number 2
_space_group_name_Hall '-P 1'
_space_group_name_H-M_alt 'P -1'
_atom_sites_solution_hydrogens geom
_audit_creation_date 2024-07-08
_audit_creation_method
;
Olex2 1.3
(compiled 2020.11.12 svn.r5f609507 for OlexSys, GUI svn.r6408)
;
_audit_update_record
;
2025-01-26 deposited with the CCDC.	2025-05-23 downloaded from the CCDC.
;
_cell_angle_alpha 92.761(4)
_cell_angle_beta 111.614(4)
_cell_angle_gamma 95.340(4)
_cell_formula_units_Z 2
_cell_length_a 10.9104(15)
_cell_length_b 12.7977(18)
_cell_length_c 14.5426(19)
_cell_measurement_reflns_used 9958
_cell_measurement_temperature 298.0
_cell_measurement_theta_max 23.16
_cell_measurement_theta_min 2.43
_cell_volume 1872.1(4)
_computing_molecular_graphics 'Olex2 1.3 (Dolomanov et al., 2009)'
_computing_publication_material 'Olex2 1.3 (Dolomanov et al., 2009)'
_computing_structure_refinement 'SHELXL 2018/3 (Sheldrick, 2015)'
_computing_structure_solution 'SHELXT 2018/2 (Sheldrick, 2018)'
_diffrn_ambient_temperature 298.0
_diffrn_measured_fraction_theta_full 0.999
_diffrn_measured_fraction_theta_max 0.996
_diffrn_measurement_device_type 'Bruker APEX-II CCD'
_diffrn_measurement_method '\f and \w scans'
_diffrn_radiation_type MoK\a
_diffrn_radiation_wavelength 0.71073
_diffrn_reflns_av_R_equivalents 0.1309
_diffrn_reflns_av_unetI/netI 0.0652
_diffrn_reflns_Laue_measured_fraction_full 0.999
_diffrn_reflns_Laue_measured_fraction_max 0.996
_diffrn_reflns_limit_h_max 14
_diffrn_reflns_limit_h_min -14
_diffrn_reflns_limit_k_max 16
_diffrn_reflns_limit_k_min -16
_diffrn_reflns_limit_l_max 18
_diffrn_reflns_limit_l_min -18
_diffrn_reflns_number 83582
_diffrn_reflns_point_group_measured_fraction_full 0.999
_diffrn_reflns_point_group_measured_fraction_max 0.996
_diffrn_reflns_theta_full 25.242
_diffrn_reflns_theta_max 27.539
_diffrn_reflns_theta_min 2.301
_diffrn_standards_number 0
_exptl_absorpt_coefficient_mu 2.330
_exptl_absorpt_correction_T_max 0.7456
_exptl_absorpt_correction_T_min 0.3994
_exptl_absorpt_correction_type multi-scan
_exptl_absorpt_process_details
;
SADABS-2016/2 (Bruker,2016/2) was used for absorption correction.
wR2(int) was 0.1281 before and 0.0933 after correction.
The Ratio of minimum to maximum transmission is 0.5357.
The \l/2 correction factor is Not present.
;
_exptl_crystal_colour pink
_exptl_crystal_colour_primary pink
_exptl_crystal_density_diffrn 1.269
_exptl_crystal_description block
_exptl_crystal_F_000 742
_exptl_crystal_size_max 0.15
_exptl_crystal_size_mid 0.13
_exptl_crystal_size_min 0.12
_refine_diff_density_max 0.914
_refine_diff_density_min -1.544
_refine_diff_density_rms 0.132
_refine_ls_extinction_method none
_refine_ls_goodness_of_fit_ref 1.060
_refine_ls_hydrogen_treatment constr
_refine_ls_matrix_type full
_refine_ls_number_parameters 461
_refine_ls_number_reflns 8593
_refine_ls_number_restraints 312
_refine_ls_restrained_S_all 1.055
_refine_ls_R_factor_all 0.0768
_refine_ls_R_factor_gt 0.0520
_refine_ls_shift/su_max 0.001
_refine_ls_shift/su_mean 0.000
_refine_ls_structure_factor_coef Fsqd
_refine_ls_weighting_details 'w=1/[\s^2^(Fo^2^)+(0.0425P)^2^+7.6899P] where P=(Fo^2^+2Fc^2^)/3'
_refine_ls_weighting_scheme calc
_refine_ls_wR_factor_gt 0.1213
_refine_ls_wR_factor_ref 0.1377
_reflns_Friedel_coverage 0.000
_reflns_number_gt 6708
_reflns_number_total 8593
_reflns_threshold_expression 'I > 2\s(I)'
_cod_data_source_file d5sc01502b2.cif
_cod_data_source_block 1c
_cod_depositor_comments 'Adding full bibliography for 1574708--1574717.cif.'
_cod_database_code 1574712
_shelx_shelxl_version_number 2018/3
_shelx_space_group_comment
;
The symmetry employed for this shelxl refinement is uniquely defined
by the following loop, which should always be used as a source of
symmetry information in preference to the above space-group names.
They are only intended as comments.
;
_shelx_estimated_absorpt_t_max 0.767
_shelx_estimated_absorpt_t_min 0.721
_olex2_refinement_description
;
1. Fixed Uiso
 At 1.2 times of:
  All C(H) groups, All C(H,H) groups, All C(H,H,H,H) groups
 At 1.5 times of:
  All C(H,H,H) groups
2. Restrained distances
 N4-C18 = N4A-C17A = N4-C17 = N4A-C18A = N4A-C16A = N4-C16
 1.47 with sigma of 0.01
3. Uiso/Uaniso restraints and constraints
Si2 \\sim C24 \\sim C25 \\sim C26 \\sim C24A \\sim C25A \\sim C26A: within 2A
with sigma of 0.01 and sigma for terminal atoms of 0.02 within 2A
C15 \\sim C16 \\sim C17 \\sim C18 \\sim N4 \\sim C16A \\sim C17A \\sim C18A
\\sim N4A: within 2A with sigma of 0.01 and sigma for terminal atoms of 0.02
within 2A
O1 \\sim C27 \\sim C28 \\sim C29 \\sim C30 \\sim C27A \\sim C28A \\sim C29A
\\sim C30A: within 2A with sigma of 0.01 and sigma for terminal atoms of 0.02
within 2A
4. Same fragment restrains
{C15, C16A, C17A, C18A, N4A} sigma for 1-2: 0.01, 1-3: 0.02
as in
{C15, C16, C17, C18, N4}
{O1, C27A, C28A, C29A, C30A} sigma for 1-2: 0.01, 1-3: 0.02
as in
{O1, C27, C28, C29, C30}
{Si2, C24A, C25A, C26A} sigma for 1-2: 0.01, 1-3: 0.02
as in
{Si2, C24, C25, C26}
5. Others
 Sof(H15C)=Sof(H15D)=Sof(C16A)=Sof(H16C)=Sof(H16D)=Sof(C17A)=Sof(H17D)=
 Sof(H17E)=Sof(H17F)=Sof(C18A)=Sof(H18D)=Sof(H18E)=Sof(H18F)=Sof(N4A)=1-FVAR(1)
 Sof(H15A)=Sof(H15B)=Sof(C16)=Sof(H16A)=Sof(H16B)=Sof(C17)=Sof(H17A)=Sof(H17B)=
 Sof(H17C)=Sof(C18)=Sof(H18A)=Sof(H18B)=Sof(H18C)=Sof(N4)=FVAR(1)
 Sof(C24A)=Sof(H24D)=Sof(H24E)=Sof(H24F)=Sof(C25A)=Sof(H25D)=Sof(H25E)=
 Sof(H25F)=Sof(C26A)=Sof(H26D)=Sof(H26E)=Sof(H26F)=1-FVAR(2)
 Sof(C24)=Sof(H24A)=Sof(H24B)=Sof(H24C)=Sof(C25)=Sof(H25A)=Sof(H25B)=Sof(H25C)=
 Sof(C26)=Sof(H26A)=Sof(H26B)=Sof(H26C)=FVAR(2)
 Sof(C27A)=Sof(H27C)=Sof(H27D)=Sof(C28A)=Sof(H28C)=Sof(H28D)=Sof(C29A)=
 Sof(H29C)=Sof(H29D)=Sof(C30A)=Sof(H30C)=Sof(H30D)=1-FVAR(3)
 Sof(C27)=Sof(H27A)=Sof(H27B)=Sof(C28)=Sof(H28A)=Sof(H28B)=Sof(C29)=Sof(H29A)=
 Sof(H29B)=Sof(C30)=Sof(H30A)=Sof(H30B)=FVAR(3)
6.a Secondary CH2 refined with riding coordinates:
 C9(H9A,H9B), C11(H11A,H11B), C12(H12A,H12B), C15(H15A,H15B), C15(H15C,H15D),
 C16(H16A,H16B), C19(H19A,H19B), C23(H23A,H23B), C27(H27A,H27B), C28(H28A,H28B),
  C29(H29A,H29B), C30(H30A,H30B), C16A(H16C,H16D), C27A(H27C,H27D), C28A(H28C,
 H28D), C29A(H29C,H29D), C30A(H30C,H30D)
6.b Aromatic/amide H refined with riding coordinates:
 C4(H4), C5(H5), C6(H6), C7(H7)
6.c Idealised Me refined as rotating group:
 C10(H10A,H10B,H10C), C13(H13A,H13B,H13C), C14(H14A,H14B,H14C), C17(H17A,H17B,
 H17C), C18(H18A,H18B,H18C), C20(H20A,H20B,H20C), C21(H21A,H21B,H21C), C22(H22A,
 H22B,H22C), C24(H24A,H24B,H24C), C25(H25A,H25B,H25C), C26(H26A,H26B,H26C),
 C17A(H17D,H17E,H17F), C18A(H18D,H18E,H18F), C24A(H24D,H24E,H24F), C25A(H25D,
 H25E,H25F), C26A(H26D,H26E,H26F)
;
_olex2_submission_special_instructions 'No special instructions were received'

loop_
_space_group_symop_operation_xyz
'x, y, z'
'-x, -y, -z'

loop_
_atom_site_label
_atom_site_type_symbol
_atom_site_fract_x
_atom_site_fract_y
_atom_site_fract_z
_atom_site_U_iso_or_equiv
_atom_site_adp_type
_atom_site_occupancy
_atom_site_site_symmetry_order
_atom_site_calc_flag
_atom_site_refinement_flags_posn
_atom_site_refinement_flags_adp
_atom_site_refinement_flags_occupancy
_atom_site_disorder_assembly
_atom_site_disorder_group
C1 C 0.4802(6) 0.3896(5) 0.2052(5) 0.0452(14) Uani 1 1 d . . . . .
C2 C 0.5006(6) 0.4979(5) 0.2214(4) 0.0441(13) Uani 1 1 d . . . . .
C3 C 0.3757(6) 0.5405(5) 0.1973(4) 0.0423(13) Uani 1 1 d . . . . .
C4 C 0.3357(7) 0.6421(6) 0.1986(5) 0.0526(16) Uani 1 1 d . . . . .
H4 H 0.398600 0.701254 0.220721 0.063 Uiso 1 1 calc R U . . .
C5 C 0.2026(8) 0.6523(6) 0.1668(6) 0.0614(18) Uani 1 1 d . . . . .
H5 H 0.175773 0.719010 0.168001 0.074 Uiso 1 1 calc R U . . .
C6 C 0.1078(7) 0.5652(7) 0.1330(6) 0.0615(19) Uani 1 1 d . . . . .
H6 H 0.018360 0.574592 0.110421 0.074 Uiso 1 1 calc R U . . .
C7 C 0.1438(6) 0.4639(6) 0.1321(5) 0.0579(17) Uani 1 1 d . . . . .
H7 H 0.079570 0.405644 0.110370 0.070 Uiso 1 1 calc R U . . .
C8 C 0.2771(6) 0.4518(5) 0.1641(5) 0.0457(14) Uani 1 1 d . . . . .
C9 C 0.6338(6) 0.5624(5) 0.2603(6) 0.0553(17) Uani 1 1 d . . . . .
H9A H 0.626942 0.629474 0.231485 0.066 Uiso 1 1 calc R U . . .
H9B H 0.663447 0.576290 0.331742 0.066 Uiso 1 1 calc R U . . .
C10 C 0.8650(6) 0.5627(6) 0.2908(6) 0.064(2) Uani 1 1 d . . . . .
H10A H 0.885597 0.560478 0.360799 0.096 Uiso 1 1 calc R U . . .
H10B H 0.866673 0.634635 0.275094 0.096 Uiso 1 1 calc R U . . .
H10C H 0.929431 0.529679 0.272837 0.096 Uiso 1 1 calc R U . . .
C11 C 0.7021(7) 0.5068(6) 0.1279(6) 0.0585(18) Uani 1 1 d . . . . .
H11A H 0.736643 0.574562 0.114574 0.070 Uiso 1 1 calc R U . . .
H11B H 0.606592 0.497627 0.092594 0.070 Uiso 1 1 calc R U . . .
C12 C 0.7623(7) 0.4195(6) 0.0895(6) 0.0608(18) Uani 1 1 d . . . . .
H12A H 0.748727 0.427775 0.020552 0.073 Uiso 1 1 calc R U . . .
H12B H 0.857293 0.426859 0.127139 0.073 Uiso 1 1 calc R U . . .
C13 C 0.7882(10) 0.2363(7) 0.0799(7) 0.078(2) Uani 1 1 d . . . . .
H13A H 0.876394 0.250815 0.129366 0.117 Uiso 1 1 calc R U . . .
H13B H 0.791485 0.241742 0.015171 0.117 Uiso 1 1 calc R U . . .
H13C H 0.751415 0.166348 0.083906 0.117 Uiso 1 1 calc R U . . .
C14 C 0.5684(8) 0.2889(7) 0.0181(5) 0.073(2) Uani 1 1 d . . . . .
H14A H 0.530041 0.220413 0.024650 0.109 Uiso 1 1 calc R U . . .
H14B H 0.574500 0.289801 -0.046090 0.109 Uiso 1 1 calc R U . . .
H14C H 0.513532 0.340797 0.024944 0.109 Uiso 1 1 calc R U . . .
C15 C 0.2734(7) 0.2576(6) 0.1383(6) 0.0640(18) Uani 1 1 d D U . . .
H15A H 0.201121 0.247634 0.161910 0.077 Uiso 0.761(14) 1 calc R U P A 1
H15B H 0.334488 0.206760 0.166450 0.077 Uiso 0.761(14) 1 calc R U P A 1
H15C H 0.209832 0.243910 0.169811 0.077 Uiso 0.239(14) 1 calc R U P A 2
H15D H 0.336868 0.206737 0.157714 0.077 Uiso 0.239(14) 1 calc R U P A 2
C16 C 0.2184(19) 0.2399(10) 0.0242(8) 0.086(3) Uani 0.761(14) 1 d D U P A 1
H16A H 0.171387 0.298807 -0.003188 0.103 Uiso 0.761(14) 1 calc R U P A 1
H16B H 0.292073 0.238450 0.002232 0.103 Uiso 0.761(14) 1 calc R U P A 1
C17 C 0.2145(17) 0.0590(12) -0.0140(15) 0.147(6) Uani 0.761(14) 1 d D U P A 1
H17A H 0.258173 0.073151 -0.059331 0.220 Uiso 0.761(14) 1 calc R U P A 1
H17B H 0.161361 -0.008315 -0.033977 0.220 Uiso 0.761(14) 1 calc R U P A 1
H17C H 0.279775 0.058393 0.051742 0.220 Uiso 0.761(14) 1 calc R U P A 1
C18 C 0.0709(19) 0.1425(14) -0.1242(9) 0.139(6) Uani 0.761(14) 1 d D U P A 1
H18A H 0.043943 0.210499 -0.141352 0.209 Uiso 0.761(14) 1 calc R U P A 1
H18B H -0.004681 0.089803 -0.151316 0.209 Uiso 0.761(14) 1 calc R U P A 1
H18C H 0.136405 0.127406 -0.150991 0.209 Uiso 0.761(14) 1 calc R U P A 1
N4 N 0.1284(12) 0.1419(9) -0.0147(9) 0.112(3) Uani 0.761(14) 1 d D U P A 1
C19 C 0.9337(6) 0.3172(6) 0.3419(6) 0.0575(17) Uani 1 1 d . . . . .
H19A H 0.964871 0.345048 0.292516 0.069 Uiso 1 1 calc R U . . .
H19B H 0.958491 0.373072 0.395167 0.069 Uiso 1 1 calc R U . . .
C20 C 1.2212(9) 0.2648(10) 0.4303(10) 0.117(4) Uani 1 1 d . . . . .
H20A H 1.234277 0.297721 0.376114 0.176 Uiso 1 1 calc R U . . .
H20B H 1.272439 0.206512 0.445842 0.176 Uiso 1 1 calc R U . . .
H20C H 1.249296 0.315130 0.487374 0.176 Uiso 1 1 calc R U . . .
C21 C 1.0241(14) 0.1736(10) 0.5102(9) 0.125(4) Uani 1 1 d . . . . .
H21A H 1.109582 0.162359 0.557151 0.188 Uiso 1 1 calc R U . . .
H21B H 0.965087 0.109207 0.494860 0.188 Uiso 1 1 calc R U . . .
H21C H 0.988805 0.227150 0.538171 0.188 Uiso 1 1 calc R U . . .
C22 C 1.0096(11) 0.0962(9) 0.3063(9) 0.115(4) Uani 1 1 d . . . . .
H22A H 0.916754 0.070356 0.281313 0.172 Uiso 1 1 calc R U . . .
H22B H 1.060328 0.042791 0.340468 0.172 Uiso 1 1 calc R U . . .
H22C H 1.035218 0.113855 0.251978 0.172 Uiso 1 1 calc R U . . .
C23 C 0.6120(8) 0.1220(6) 0.2308(6) 0.067(2) Uani 1 1 d . . . . .
H23A H 0.533400 0.118712 0.170519 0.081 Uiso 1 1 calc R U . . .
H23B H 0.677973 0.092824 0.210441 0.081 Uiso 1 1 calc R U . . .
Er1 Er 0.68941(3) 0.30500(2) 0.26430(2) 0.04417(11) Uani 1 1 d . . . . .
N1 N 0.3417(5) 0.3637(4) 0.1699(4) 0.0458(12) Uani 1 1 d . . . . .
N2 N 0.7322(5) 0.5063(4) 0.2355(4) 0.0482(12) Uani 1 1 d . . . . .
N3 N 0.7042(6) 0.3133(5) 0.0970(4) 0.0570(14) Uani 1 1 d . . . . .
O1 O 0.6831(5) 0.3514(5) 0.4201(4) 0.0685(14) Uani 1 1 d D U . . .
C27 C 0.7985(14) 0.368(3) 0.5116(10) 0.081(4) Uani 0.323(18) 1 d D U P B 1
H27A H 0.846657 0.437442 0.516726 0.097 Uiso 0.323(18) 1 calc R U P B 1
H27B H 0.857529 0.315513 0.514219 0.097 Uiso 0.323(18) 1 calc R U P B 1
C28 C 0.750(2) 0.361(3) 0.5918(11) 0.085(4) Uani 0.323(18) 1 d D U P B 1
H28A H 0.805483 0.407756 0.649509 0.102 Uiso 0.323(18) 1 calc R U P B 1
H28B H 0.746672 0.289309 0.610869 0.102 Uiso 0.323(18) 1 calc R U P B 1
C29 C 0.603(3) 0.396(3) 0.5447(15) 0.083(4) Uani 0.323(18) 1 d D U P B 1
H29A H 0.543197 0.357852 0.569986 0.100 Uiso 0.323(18) 1 calc R U P B 1
H29B H 0.604847 0.470980 0.558941 0.100 Uiso 0.323(18) 1 calc R U P B 1
C30 C 0.5652(15) 0.369(3) 0.4401(14) 0.079(4) Uani 0.323(18) 1 d D U P B 1
H30A H 0.523576 0.425962 0.403337 0.094 Uiso 0.323(18) 1 calc R U P B 1
H30B H 0.501791 0.306013 0.419284 0.094 Uiso 0.323(18) 1 calc R U P B 1
Si1 Si 1.0415(2) 0.21653(18) 0.39438(18) 0.0656(6) Uani 1 1 d . . . . .
Si2 Si 0.5672(3) 0.0192(2) 0.3006(2) 0.0855(8) Uani 1 1 d D U . . .
C24 C 0.636(3) 0.0505(19) 0.4403(12) 0.115(6) Uani 0.60(3) 1 d D U P C 1
H24A H 0.730259 0.071585 0.463110 0.173 Uiso 0.60(3) 1 calc R U P C 1
H24B H 0.620098 -0.010974 0.471374 0.173 Uiso 0.60(3) 1 calc R U P C 1
H24C H 0.593838 0.106656 0.457168 0.173 Uiso 0.60(3) 1 calc R U P C 1
C25 C 0.3811(15) -0.013(2) 0.259(2) 0.122(7) Uani 0.60(3) 1 d D U P C 1
H25A H 0.341421 0.050339 0.259522 0.183 Uiso 0.60(3) 1 calc R U P C 1
H25B H 0.361064 -0.059474 0.302724 0.183 Uiso 0.60(3) 1 calc R U P C 1
H25C H 0.346354 -0.047591 0.192483 0.183 Uiso 0.60(3) 1 calc R U P C 1
C26 C 0.640(2) -0.1060(13) 0.2853(19) 0.109(6) Uani 0.60(3) 1 d D U P C 1
H26A H 0.605210 -0.132022 0.216446 0.164 Uiso 0.60(3) 1 calc R U P C 1
H26B H 0.616489 -0.158028 0.323309 0.164 Uiso 0.60(3) 1 calc R U P C 1
H26C H 0.734780 -0.091548 0.308328 0.164 Uiso 0.60(3) 1 calc R U P C 1
C16A C 0.201(6) 0.247(2) 0.0249(10) 0.090(4) Uani 0.239(14) 1 d D U P A 2
H16C H 0.122142 0.282421 0.008254 0.108 Uiso 0.239(14) 1 calc R U P A 2
H16D H 0.258578 0.282374 -0.004365 0.108 Uiso 0.239(14) 1 calc R U P A 2
C17A C 0.016(3) 0.125(4) -0.069(4) 0.125(8) Uani 0.239(14) 1 d D U P A 2
H17D H -0.022544 0.133780 -0.020418 0.188 Uiso 0.239(14) 1 calc R U P A 2
H17E H -0.013317 0.056102 -0.103698 0.188 Uiso 0.239(14) 1 calc R U P A 2
H17F H -0.009671 0.177280 -0.115813 0.188 Uiso 0.239(14) 1 calc R U P A 2
C18A C 0.165(5) 0.068(3) 0.059(3) 0.129(8) Uani 0.239(14) 1 d D U P A 2
H18D H 0.246722 0.036690 0.079774 0.194 Uiso 0.239(14) 1 calc R U P A 2
H18E H 0.091448 0.013911 0.033074 0.194 Uiso 0.239(14) 1 calc R U P A 2
H18F H 0.159889 0.108532 0.114066 0.194 Uiso 0.239(14) 1 calc R U P A 2
N4A N 0.163(3) 0.138(3) -0.020(2) 0.108(4) Uani 0.239(14) 1 d D U P A 2
C24A C 0.693(3) 0.035(3) 0.4335(15) 0.108(8) Uani 0.40(3) 1 d D U P C 2
H24D H 0.751417 -0.018831 0.442431 0.162 Uiso 0.40(3) 1 calc R U P C 2
H24E H 0.647167 0.027685 0.478460 0.162 Uiso 0.40(3) 1 calc R U P C 2
H24F H 0.743641 0.102909 0.446807 0.162 Uiso 0.40(3) 1 calc R U P C 2
C25A C 0.400(2) 0.033(3) 0.306(3) 0.113(8) Uani 0.40(3) 1 d D U P C 2
H25D H 0.410569 0.077196 0.364266 0.170 Uiso 0.40(3) 1 calc R U P C 2
H25E H 0.356883 -0.035315 0.308306 0.170 Uiso 0.40(3) 1 calc R U P C 2
H25F H 0.346290 0.063960 0.247963 0.170 Uiso 0.40(3) 1 calc R U P C 2
C26A C 0.579(4) -0.1183(15) 0.257(3) 0.123(8) Uani 0.40(3) 1 d D U P C 2
H26D H 0.497350 -0.145544 0.203579 0.184 Uiso 0.40(3) 1 calc R U P C 2
H26E H 0.595399 -0.162235 0.310522 0.184 Uiso 0.40(3) 1 calc R U P C 2
H26F H 0.650725 -0.117406 0.233151 0.184 Uiso 0.40(3) 1 calc R U P C 2
C27A C 0.7856(11) 0.4030(15) 0.5102(8) 0.082(3) Uani 0.677(18) 1 d D U P B 2
H27C H 0.825872 0.467993 0.496097 0.098 Uiso 0.677(18) 1 calc R U P B 2
H27D H 0.854215 0.357610 0.537426 0.098 Uiso 0.677(18) 1 calc R U P B 2
C28A C 0.7230(15) 0.4253(14) 0.5806(9) 0.088(3) Uani 0.677(18) 1 d D U P B 2
H28C H 0.698880 0.496471 0.578004 0.106 Uiso 0.677(18) 1 calc R U P B 2
H28D H 0.780945 0.415909 0.647824 0.106 Uiso 0.677(18) 1 calc R U P B 2
C29A C 0.5933(13) 0.3396(15) 0.5429(9) 0.085(3) Uani 0.677(18) 1 d D U P B 2
H29C H 0.613175 0.273155 0.571169 0.102 Uiso 0.677(18) 1 calc R U P B 2
H29D H 0.522030 0.364711 0.559305 0.102 Uiso 0.677(18) 1 calc R U P B 2
C30A C 0.5601(10) 0.3294(16) 0.4372(8) 0.079(3) Uani 0.677(18) 1 d D U P B 2
H30C H 0.498702 0.378894 0.405591 0.095 Uiso 0.677(18) 1 calc R U P B 2
H30D H 0.518435 0.258648 0.409587 0.095 Uiso 0.677(18) 1 calc R U P B 2

loop_
_atom_site_aniso_label
_atom_site_aniso_U_11
_atom_site_aniso_U_22
_atom_site_aniso_U_33
_atom_site_aniso_U_23
_atom_site_aniso_U_13
_atom_site_aniso_U_12
C1 0.040(3) 0.045(3) 0.047(3) 0.008(3) 0.014(3) -0.001(3)
C2 0.033(3) 0.053(4) 0.043(3) 0.002(3) 0.011(2) 0.000(2)
C3 0.041(3) 0.052(4) 0.034(3) 0.000(3) 0.016(2) 0.003(3)
C4 0.050(4) 0.063(4) 0.049(4) -0.002(3) 0.026(3) 0.004(3)
C5 0.066(5) 0.062(4) 0.071(5) 0.013(4) 0.040(4) 0.017(4)
C6 0.045(4) 0.085(5) 0.062(4) 0.013(4) 0.025(3) 0.021(4)
C7 0.040(3) 0.075(5) 0.060(4) 0.006(4) 0.022(3) 0.001(3)
C8 0.042(3) 0.055(4) 0.042(3) 0.010(3) 0.018(3) 0.005(3)
C9 0.043(3) 0.044(3) 0.073(5) -0.003(3) 0.018(3) -0.004(3)
C10 0.037(3) 0.062(4) 0.081(5) 0.002(4) 0.012(3) -0.009(3)
C11 0.049(4) 0.058(4) 0.067(4) 0.024(4) 0.020(3) -0.003(3)
C12 0.054(4) 0.076(5) 0.061(4) 0.019(4) 0.033(3) 0.003(4)
C13 0.096(6) 0.086(6) 0.072(5) 0.008(5) 0.052(5) 0.021(5)
C14 0.074(5) 0.094(6) 0.045(4) 0.004(4) 0.022(4) -0.007(4)
C15 0.052(4) 0.053(4) 0.082(4) 0.004(3) 0.023(3) -0.006(3)
C16 0.079(5) 0.068(5) 0.093(5) -0.015(4) 0.018(4) -0.003(4)
C17 0.145(10) 0.096(9) 0.149(11) -0.037(8) 0.002(9) 0.025(8)
C18 0.136(10) 0.120(9) 0.115(10) -0.046(8) 0.001(8) 0.007(9)
N4 0.102(6) 0.086(5) 0.112(5) -0.031(5) 0.008(5) -0.003(5)
C19 0.043(3) 0.062(4) 0.062(4) -0.001(3) 0.015(3) 0.002(3)
C20 0.046(5) 0.131(10) 0.152(11) -0.013(8) 0.013(6) 0.017(5)
C21 0.153(12) 0.117(10) 0.112(9) 0.049(8) 0.042(8) 0.053(9)
C22 0.099(8) 0.100(8) 0.118(9) -0.022(7) 0.008(7) 0.033(6)
C23 0.063(5) 0.056(4) 0.081(5) 0.007(4) 0.026(4) 0.002(4)
Er1 0.03733(15) 0.05054(18) 0.04444(16) 0.00467(11) 0.01592(11) 0.00155(11)
N1 0.035(2) 0.045(3) 0.053(3) -0.002(2) 0.014(2) -0.003(2)
N2 0.033(2) 0.049(3) 0.059(3) 0.003(2) 0.015(2) -0.005(2)
N3 0.056(3) 0.068(4) 0.051(3) 0.010(3) 0.025(3) 0.005(3)
O1 0.052(3) 0.105(4) 0.047(2) -0.009(2) 0.021(2) 0.005(3)
C27 0.064(5) 0.116(7) 0.057(5) -0.011(6) 0.019(5) 0.007(6)
C28 0.071(5) 0.120(7) 0.060(5) -0.010(6) 0.022(5) 0.003(6)
C29 0.070(5) 0.119(7) 0.060(5) -0.012(6) 0.029(5) 0.001(6)
C30 0.062(5) 0.116(7) 0.059(5) -0.010(6) 0.028(5) 0.001(6)
Si1 0.0476(11) 0.0668(13) 0.0746(14) 0.0007(11) 0.0134(10) 0.0124(9)
Si2 0.0802(16) 0.0646(15) 0.109(2) 0.0248(14) 0.0333(15) -0.0063(12)
C24 0.118(12) 0.101(11) 0.138(11) 0.018(9) 0.065(10) -0.005(10)
C25 0.094(10) 0.111(13) 0.148(14) 0.038(11) 0.035(10) -0.017(9)
C26 0.092(11) 0.063(8) 0.135(12) 0.019(8) 0.002(10) -0.006(8)
C16A 0.082(6) 0.070(6) 0.096(6) -0.018(6) 0.015(6) 0.000(5)
C17A 0.108(13) 0.104(12) 0.127(13) -0.026(12) 0.010(12) -0.003(12)
C18A 0.126(13) 0.099(12) 0.129(13) -0.025(12) 0.014(12) 0.008(12)
N4A 0.100(7) 0.082(6) 0.112(6) -0.027(6) 0.010(6) 0.005(6)
C24A 0.108(14) 0.090(12) 0.132(13) 0.024(11) 0.052(12) 0.006(12)
C25A 0.095(12) 0.107(14) 0.128(14) 0.031(12) 0.036(11) -0.016(11)
C26A 0.110(14) 0.066(11) 0.148(14) 0.012(11) 0.005(13) -0.023(12)
C27A 0.063(5) 0.113(7) 0.058(4) -0.014(5) 0.014(4) 0.006(5)
C28A 0.076(5) 0.119(7) 0.062(4) -0.010(5) 0.021(4) 0.001(5)
C29A 0.071(4) 0.122(7) 0.061(4) -0.009(5) 0.030(4) -0.002(5)
C30A 0.062(4) 0.116(7) 0.060(4) -0.009(5) 0.028(4) 0.000(5)

loop_
_atom_type_symbol
_atom_type_description
_atom_type_scat_dispersion_real
_atom_type_scat_dispersion_imag
_atom_type_scat_source
C C 0.0033 0.0016 'International Tables Vol C Tables 4.2.6.8 and 6.1.1.4'
H H 0.0000 0.0000 'International Tables Vol C Tables 4.2.6.8 and 6.1.1.4'
Er Er -0.2586 4.9576 'International Tables Vol C Tables 4.2.6.8 and 6.1.1.4'
N N 0.0061 0.0033 'International Tables Vol C Tables 4.2.6.8 and 6.1.1.4'
O O 0.0106 0.0060 'International Tables Vol C Tables 4.2.6.8 and 6.1.1.4'
Si Si 0.0817 0.0704 'International Tables Vol C Tables 4.2.6.8 and 6.1.1.4'

loop_
_geom_angle_atom_site_label_1
_geom_angle_atom_site_label_2
_geom_angle_atom_site_label_3
_geom_angle
_geom_angle_site_symmetry_1
_geom_angle_site_symmetry_3
_geom_angle_publ_flag
C2 C1 Er1 113.6(4) . . ?
C2 C1 N1 105.1(5) . . ?
N1 C1 Er1 140.8(4) . . ?
C1 C2 C3 110.5(5) . . ?
C1 C2 C9 124.8(6) . . ?
C3 C2 C9 124.7(6) . . ?
C4 C3 C2 135.7(6) . . ?
C4 C3 C8 119.0(6) . . ?
C8 C3 C2 105.3(5) . . ?
C3 C4 H4 120.5 . . ?
C5 C4 C3 119.0(7) . . ?
C5 C4 H4 120.5 . . ?
C4 C5 H5 119.4 . . ?
C4 C5 C6 121.3(7) . . ?
C6 C5 H5 119.4 . . ?
C5 C6 H6 119.4 . . ?
C5 C6 C7 121.2(7) . . ?
C7 C6 H6 119.4 . . ?
C6 C7 H7 120.7 . . ?
C8 C7 C6 118.5(7) . . ?
C8 C7 H7 120.7 . . ?
C7 C8 C3 121.0(6) . . ?
N1 C8 C3 107.3(5) . . ?
N1 C8 C7 131.7(6) . . ?
C2 C9 H9A 109.5 . . ?
C2 C9 H9B 109.5 . . ?
H9A C9 H9B 108.1 . . ?
N2 C9 C2 110.6(5) . . ?
N2 C9 H9A 109.5 . . ?
N2 C9 H9B 109.5 . . ?
H10A C10 H10B 109.5 . . ?
H10A C10 H10C 109.5 . . ?
H10B C10 H10C 109.5 . . ?
N2 C10 H10A 109.5 . . ?
N2 C10 H10B 109.5 . . ?
N2 C10 H10C 109.5 . . ?
H11A C11 H11B 107.9 . . ?
C12 C11 H11A 109.2 . . ?
C12 C11 H11B 109.2 . . ?
N2 C11 H11A 109.2 . . ?
N2 C11 H11B 109.2 . . ?
N2 C11 C12 112.0(6) . . ?
C11 C12 H12A 109.1 . . ?
C11 C12 H12B 109.1 . . ?
H12A C12 H12B 107.8 . . ?
N3 C12 C11 112.7(5) . . ?
N3 C12 H12A 109.1 . . ?
N3 C12 H12B 109.1 . . ?
H13A C13 H13B 109.5 . . ?
H13A C13 H13C 109.5 . . ?
H13B C13 H13C 109.5 . . ?
N3 C13 H13A 109.5 . . ?
N3 C13 H13B 109.5 . . ?
N3 C13 H13C 109.5 . . ?
H14A C14 H14B 109.5 . . ?
H14A C14 H14C 109.5 . . ?
H14B C14 H14C 109.5 . . ?
N3 C14 H14A 109.5 . . ?
N3 C14 H14B 109.5 . . ?
N3 C14 H14C 109.5 . . ?
H15A C15 H15B 108.2 . . ?
H15C C15 H15D 108.3 . . ?
C16 C15 H15A 109.7 . . ?
C16 C15 H15B 109.7 . . ?
N1 C15 H15A 109.7 . . ?
N1 C15 H15B 109.7 . . ?
N1 C15 H15C 109.9 . . ?
N1 C15 H15D 109.9 . . ?
N1 C15 C16 109.8(7) . . ?
N1 C15 C16A 109.0(12) . . ?
C16A C15 H15C 109.9 . . ?
C16A C15 H15D 109.9 . . ?
C15 C16 H16A 108.9 . . ?
C15 C16 H16B 108.9 . . ?
H16A C16 H16B 107.7 . . ?
N4 C16 C15 113.2(9) . . ?
N4 C16 H16A 108.9 . . ?
N4 C16 H16B 108.9 . . ?
H17A C17 H17B 109.5 . . ?
H17A C17 H17C 109.5 . . ?
H17B C17 H17C 109.5 . . ?
N4 C17 H17A 109.5 . . ?
N4 C17 H17B 109.5 . . ?
N4 C17 H17C 109.5 . . ?
H18A C18 H18B 109.5 . . ?
H18A C18 H18C 109.5 . . ?
H18B C18 H18C 109.5 . . ?
N4 C18 H18A 109.5 . . ?
N4 C18 H18B 109.5 . . ?
N4 C18 H18C 109.5 . . ?
C16 N4 C17 105.7(14) . . ?
C16 N4 C18 106.9(11) . . ?
C17 N4 C18 95.3(13) . . ?
H19A C19 H19B 105.7 . . ?
Er1 C19 H19A 104.7 . . ?
Er1 C19 H19B 104.7 . . ?
Si1 C19 H19A 104.7 . . ?
Si1 C19 H19B 104.7 . . ?
Si1 C19 Er1 130.4(4) . . ?
H20A C20 H20B 109.5 . . ?
H20A C20 H20C 109.5 . . ?
H20B C20 H20C 109.5 . . ?
Si1 C20 H20A 109.5 . . ?
Si1 C20 H20B 109.5 . . ?
Si1 C20 H20C 109.5 . . ?
H21A C21 H21B 109.5 . . ?
H21A C21 H21C 109.5 . . ?
H21B C21 H21C 109.5 . . ?
Si1 C21 H21A 109.5 . . ?
Si1 C21 H21B 109.5 . . ?
Si1 C21 H21C 109.5 . . ?
H22A C22 H22B 109.5 . . ?
H22A C22 H22C 109.5 . . ?
H22B C22 H22C 109.5 . . ?
Si1 C22 H22A 109.5 . . ?
Si1 C22 H22B 109.5 . . ?
Si1 C22 H22C 109.5 . . ?
H23A C23 H23B 105.2 . . ?
Er1 C23 H23A 103.4 . . ?
Er1 C23 H23B 103.4 . . ?
Si2 C23 H23A 103.4 . . ?
Si2 C23 H23B 103.4 . . ?
Si2 C23 Er1 135.2(5) . . ?
C1 Er1 N2 67.77(17) . . ?
C1 Er1 N3 90.2(2) . . ?
C19 Er1 C1 150.9(2) . . ?
C19 Er1 N2 84.7(2) . . ?
C19 Er1 N3 90.0(2) . . ?
C23 Er1 C1 103.1(2) . . ?
C23 Er1 C19 105.9(3) . . ?
C23 Er1 N2 160.5(2) . . ?
C23 Er1 N3 91.5(3) . . ?
N3 Er1 N2 71.85(19) . . ?
O1 Er1 C1 82.37(19) . . ?
O1 Er1 C19 89.2(2) . . ?
O1 Er1 C23 105.0(3) . . ?
O1 Er1 N2 91.21(19) . . ?
O1 Er1 N3 163.0(2) . . ?
C1 N1 C15 124.7(6) . . ?
C8 N1 C1 111.8(5) . . ?
C8 N1 C15 123.5(5) . . ?
C9 N2 Er1 107.2(4) . . ?
C10 N2 C9 108.4(5) . . ?
C10 N2 C11 109.5(5) . . ?
C10 N2 Er1 117.8(4) . . ?
C11 N2 C9 108.8(5) . . ?
C11 N2 Er1 104.9(4) . . ?
C12 N3 C13 108.2(6) . . ?
C12 N3 C14 109.9(6) . . ?
C12 N3 Er1 109.4(4) . . ?
C13 N3 C14 107.9(7) . . ?
C13 N3 Er1 111.9(5) . . ?
C14 N3 Er1 109.5(4) . . ?
C27 O1 Er1 124.4(8) . . ?
C27 O1 C30 109.6(9) . . ?
C30 O1 Er1 126.0(8) . . ?
C27A O1 Er1 130.8(6) . . ?
C27A O1 C30A 109.2(7) . . ?
C30A O1 Er1 120.1(5) . . ?
O1 C27 H27A 110.4 . . ?
O1 C27 H27B 110.4 . . ?
O1 C27 C28 106.6(11) . . ?
H27A C27 H27B 108.6 . . ?
C28 C27 H27A 110.4 . . ?
C28 C27 H27B 110.4 . . ?
C27 C28 H28A 111.1 . . ?
C27 C28 H28B 111.1 . . ?
C27 C28 C29 103.3(13) . . ?
H28A C28 H28B 109.1 . . ?
C29 C28 H28A 111.1 . . ?
C29 C28 H28B 111.1 . . ?
C28 C29 H29A 111.0 . . ?
C28 C29 H29B 111.0 . . ?
H29A C29 H29B 109.0 . . ?
C30 C29 C28 103.6(12) . . ?
C30 C29 H29A 111.0 . . ?
C30 C29 H29B 111.0 . . ?
O1 C30 H30A 109.9 . . ?
O1 C30 H30B 109.9 . . ?
C29 C30 O1 108.7(10) . . ?
C29 C30 H30A 109.9 . . ?
C29 C30 H30B 109.9 . . ?
H30A C30 H30B 108.3 . . ?
C19 Si1 C20 112.5(5) . . ?
C19 Si1 C21 111.6(5) . . ?
C19 Si1 C22 113.3(4) . . ?
C20 Si1 C22 105.5(5) . . ?
C21 Si1 C20 105.6(6) . . ?
C21 Si1 C22 107.9(6) . . ?
C23 Si2 C24 115.0(8) . . ?
C23 Si2 C25 111.7(7) . . ?
C23 Si2 C26 111.0(8) . . ?
C23 Si2 C24A 109.3(11) . . ?
C23 Si2 C25A 110.6(10) . . ?
C23 Si2 C26A 114.3(12) . . ?
C25 Si2 C24 107.7(10) . . ?
C25 Si2 C26 108.2(9) . . ?
C26 Si2 C24 102.6(9) . . ?
C25A Si2 C24A 107.3(11) . . ?
C26A Si2 C24A 102.7(10) . . ?
C26A Si2 C25A 112.0(12) . . ?
Si2 C24 H24A 109.5 . . ?
Si2 C24 H24B 109.5 . . ?
Si2 C24 H24C 109.5 . . ?
H24A C24 H24B 109.5 . . ?
H24A C24 H24C 109.5 . . ?
H24B C24 H24C 109.5 . . ?
Si2 C25 H25A 109.5 . . ?
Si2 C25 H25B 109.5 . . ?
Si2 C25 H25C 109.5 . . ?
H25A C25 H25B 109.5 . . ?
H25A C25 H25C 109.5 . . ?
H25B C25 H25C 109.5 . . ?
Si2 C26 H26A 109.5 . . ?
Si2 C26 H26B 109.5 . . ?
Si2 C26 H26C 109.5 . . ?
H26A C26 H26B 109.5 . . ?
H26A C26 H26C 109.5 . . ?
H26B C26 H26C 109.5 . . ?
C15 C16A H16C 108.7 . . ?
C15 C16A H16D 108.7 . . ?
H16C C16A H16D 107.6 . . ?
N4A C16A C15 114.4(14) . . ?
N4A C16A H16C 108.7 . . ?
N4A C16A H16D 108.7 . . ?
H17D C17A H17E 109.5 . . ?
H17D C17A H17F 109.5 . . ?
H17E C17A H17F 109.5 . . ?
N4A C17A H17D 109.5 . . ?
N4A C17A H17E 109.5 . . ?
N4A C17A H17F 109.5 . . ?
H18D C18A H18E 109.5 . . ?
H18D C18A H18F 109.5 . . ?
H18E C18A H18F 109.5 . . ?
N4A C18A H18D 109.5 . . ?
N4A C18A H18E 109.5 . . ?
N4A C18A H18F 109.5 . . ?
C16A N4A C17A 106.3(19) . . ?
C16A N4A C18A 108.8(15) . . ?
C18A N4A C17A 95.3(17) . . ?
Si2 C24A H24D 109.5 . . ?
Si2 C24A H24E 109.5 . . ?
Si2 C24A H24F 109.5 . . ?
H24D C24A H24E 109.5 . . ?
H24D C24A H24F 109.5 . . ?
H24E C24A H24F 109.5 . . ?
Si2 C25A H25D 109.5 . . ?
Si2 C25A H25E 109.5 . . ?
Si2 C25A H25F 109.5 . . ?
H25D C25A H25E 109.5 . . ?
H25D C25A H25F 109.5 . . ?
H25E C25A H25F 109.5 . . ?
Si2 C26A H26D 109.5 . . ?
Si2 C26A H26E 109.5 . . ?
Si2 C26A H26F 109.5 . . ?
H26D C26A H26E 109.5 . . ?
H26D C26A H26F 109.5 . . ?
H26E C26A H26F 109.5 . . ?
O1 C27A H27C 110.2 . . ?
O1 C27A H27D 110.2 . . ?
O1 C27A C28A 107.5(9) . . ?
H27C C27A H27D 108.5 . . ?
C28A C27A H27C 110.2 . . ?
C28A C27A H27D 110.2 . . ?
C27A C28A H28C 111.2 . . ?
C27A C28A H28D 111.2 . . ?
C27A C28A C29A 102.8(10) . . ?
H28C C28A H28D 109.1 . . ?
C29A C28A H28C 111.2 . . ?
C29A C28A H28D 111.2 . . ?
C28A C29A H29C 111.4 . . ?
C28A C29A H29D 111.4 . . ?
H29C C29A H29D 109.2 . . ?
C30A C29A C28A 102.1(10) . . ?
C30A C29A H29C 111.4 . . ?
C30A C29A H29D 111.4 . . ?
O1 C30A H30C 110.2 . . ?
O1 C30A H30D 110.2 . . ?
C29A C30A O1 107.5(8) . . ?
C29A C30A H30C 110.2 . . ?
C29A C30A H30D 110.2 . . ?
H30C C30A H30D 108.5 . . ?

loop_
_geom_bond_atom_site_label_1
_geom_bond_atom_site_label_2
_geom_bond_distance
_geom_bond_site_symmetry_2
_geom_bond_publ_flag
C1 C2 1.379(9) . ?
C1 Er1 2.495(6) . ?
C1 N1 1.405(7) . ?
C2 C3 1.443(8) . ?
C2 C9 1.496(8) . ?
C3 C4 1.410(9) . ?
C3 C8 1.420(9) . ?
C4 H4 0.9300 . ?
C4 C5 1.373(10) . ?
C5 H5 0.9300 . ?
C5 C6 1.382(11) . ?
C6 H6 0.9300 . ?
C6 C7 1.390(11) . ?
C7 H7 0.9300 . ?
C7 C8 1.380(9) . ?
C8 N1 1.374(8) . ?
C9 H9A 0.9700 . ?
C9 H9B 0.9700 . ?
C9 N2 1.483(8) . ?
C10 H10A 0.9600 . ?
C10 H10B 0.9600 . ?
C10 H10C 0.9600 . ?
C10 N2 1.469(8) . ?
C11 H11A 0.9700 . ?
C11 H11B 0.9700 . ?
C11 C12 1.530(11) . ?
C11 N2 1.475(9) . ?
C12 H12A 0.9700 . ?
C12 H12B 0.9700 . ?
C12 N3 1.473(9) . ?
C13 H13A 0.9600 . ?
C13 H13B 0.9600 . ?
C13 H13C 0.9600 . ?
C13 N3 1.479(10) . ?
C14 H14A 0.9600 . ?
C14 H14B 0.9600 . ?
C14 H14C 0.9600 . ?
C14 N3 1.496(10) . ?
C15 H15A 0.9700 . ?
C15 H15B 0.9700 . ?
C15 H15C 0.9700 . ?
C15 H15D 0.9700 . ?
C15 C16 1.539(13) . ?
C15 N1 1.452(8) . ?
C15 C16A 1.537(14) . ?
C16 H16A 0.9700 . ?
C16 H16B 0.9700 . ?
C16 N4 1.466(7) . ?
C17 H17A 0.9600 . ?
C17 H17B 0.9600 . ?
C17 H17C 0.9600 . ?
C17 N4 1.480(8) . ?
C18 H18A 0.9600 . ?
C18 H18B 0.9600 . ?
C18 H18C 0.9600 . ?
C18 N4 1.483(8) . ?
C19 H19A 0.9700 . ?
C19 H19B 0.9700 . ?
C19 Er1 2.469(6) . ?
C19 Si1 1.827(7) . ?
C20 H20A 0.9600 . ?
C20 H20B 0.9600 . ?
C20 H20C 0.9600 . ?
C20 Si1 1.868(10) . ?
C21 H21A 0.9600 . ?
C21 H21B 0.9600 . ?
C21 H21C 0.9600 . ?
C21 Si1 1.865(12) . ?
C22 H22A 0.9600 . ?
C22 H22B 0.9600 . ?
C22 H22C 0.9600 . ?
C22 Si1 1.875(10) . ?
C23 H23A 0.9700 . ?
C23 H23B 0.9700 . ?
C23 Er1 2.378(7) . ?
C23 Si2 1.838(8) . ?
Er1 N2 2.656(5) . ?
Er1 N3 2.503(6) . ?
Er1 O1 2.342(5) . ?
O1 C27 1.446(12) . ?
O1 C30 1.455(12) . ?
O1 C27A 1.450(10) . ?
O1 C30A 1.458(10) . ?
C27 H27A 0.9700 . ?
C27 H27B 0.9700 . ?
C27 C28 1.451(16) . ?
C28 H28A 0.9700 . ?
C28 H28B 0.9700 . ?
C28 C29 1.607(18) . ?
C29 H29A 0.9700 . ?
C29 H29B 0.9700 . ?
C29 C30 1.435(15) . ?
C30 H30A 0.9700 . ?
C30 H30B 0.9700 . ?
Si2 C24 1.895(16) . ?
Si2 C25 1.890(15) . ?
Si2 C26 1.892(14) . ?
Si2 C24A 1.902(17) . ?
Si2 C25A 1.881(16) . ?
Si2 C26A 1.876(15) . ?
C24 H24A 0.9600 . ?
C24 H24B 0.9600 . ?
C24 H24C 0.9600 . ?
C25 H25A 0.9600 . ?
C25 H25B 0.9600 . ?
C25 H25C 0.9600 . ?
C26 H26A 0.9600 . ?
C26 H26B 0.9600 . ?
C26 H26C 0.9600 . ?
C16A H16C 0.9700 . ?
C16A H16D 0.9700 . ?
C16A N4A 1.463(8) . ?
C17A H17D 0.9600 . ?
C17A H17E 0.9600 . ?
C17A H17F 0.9600 . ?
C17A N4A 1.477(8) . ?
C18A H18D 0.9600 . ?
C18A H18E 0.9600 . ?
C18A H18F 0.9600 . ?
C18A N4A 1.474(8) . ?
C24A H24D 0.9600 . ?
C24A H24E 0.9600 . ?
C24A H24F 0.9600 . ?
C25A H25D 0.9600 . ?
C25A H25E 0.9600 . ?
C25A H25F 0.9600 . ?
C26A H26D 0.9600 . ?
C26A H26E 0.9600 . ?
C26A H26F 0.9600 . ?
C27A H27C 0.9700 . ?
C27A H27D 0.9700 . ?
C27A C28A 1.456(14) . ?
C28A H28C 0.9700 . ?
C28A H28D 0.9700 . ?
C28A C29A 1.608(16) . ?
C29A H29C 0.9700 . ?
C29A H29D 0.9700 . ?
C29A C30A 1.440(13) . ?
C30A H30C 0.9700 . ?
C30A H30D 0.9700 . ?

loop_
_geom_torsion_atom_site_label_1
_geom_torsion_atom_site_label_2
_geom_torsion_atom_site_label_3
_geom_torsion_atom_site_label_4
_geom_torsion
_geom_torsion_site_symmetry_1
_geom_torsion_site_symmetry_2
_geom_torsion_site_symmetry_3
_geom_torsion_site_symmetry_4
_geom_torsion_publ_flag
C1 C2 C3 C4 -179.8(7) . . . . ?
C1 C2 C3 C8 -0.8(7) . . . . ?
C1 C2 C9 N2 26.5(10) . . . . ?
C2 C1 N1 C8 -0.1(7) . . . . ?
C2 C1 N1 C15 176.9(6) . . . . ?
C2 C3 C4 C5 178.2(7) . . . . ?
C2 C3 C8 C7 -178.3(6) . . . . ?
C2 C3 C8 N1 0.7(7) . . . . ?
C2 C9 N2 C10 -169.3(6) . . . . ?
C2 C9 N2 C11 71.7(7) . . . . ?
C2 C9 N2 Er1 -41.3(6) . . . . ?
C3 C2 C9 N2 -154.7(6) . . . . ?
C3 C4 C5 C6 -0.5(10) . . . . ?
C3 C8 N1 C1 -0.3(7) . . . . ?
C3 C8 N1 C15 -177.5(6) . . . . ?
C4 C3 C8 C7 0.9(9) . . . . ?
C4 C3 C8 N1 179.8(5) . . . . ?
C4 C5 C6 C7 1.5(11) . . . . ?
C5 C6 C7 C8 -1.2(11) . . . . ?
C6 C7 C8 C3 0.0(10) . . . . ?
C6 C7 C8 N1 -178.6(7) . . . . ?
C7 C8 N1 C1 178.4(7) . . . . ?
C7 C8 N1 C15 1.3(11) . . . . ?
C8 C3 C4 C5 -0.6(9) . . . . ?
C9 C2 C3 C4 1.3(12) . . . . ?
C9 C2 C3 C8 -179.7(6) . . . . ?
C11 C12 N3 C13 -167.4(6) . . . . ?
C11 C12 N3 C14 74.9(8) . . . . ?
C11 C12 N3 Er1 -45.3(7) . . . . ?
C12 C11 N2 C9 -159.1(5) . . . . ?
C12 C11 N2 C10 82.7(7) . . . . ?
C12 C11 N2 Er1 -44.6(6) . . . . ?
C15 C16 N4 C17 -86(2) . . . . ?
C15 C16 N4 C18 173.0(14) . . . . ?
C15 C16A N4A C17A 119(4) . . . . ?
C15 C16A N4A C18A 18(5) . . . . ?
C16 C15 N1 C1 -100.3(11) . . . . ?
C16 C15 N1 C8 76.4(12) . . . . ?
Er1 C1 C2 C3 -172.7(4) . . . . ?
Er1 C1 C2 C9 6.3(8) . . . . ?
Er1 C1 N1 C8 170.1(5) . . . . ?
Er1 C1 N1 C15 -12.8(11) . . . . ?
Er1 C19 Si1 C20 173.2(6) . . . . ?
Er1 C19 Si1 C21 -68.3(7) . . . . ?
Er1 C19 Si1 C22 53.7(7) . . . . ?
Er1 C23 Si2 C24 -19.4(12) . . . . ?
Er1 C23 Si2 C25 103.8(14) . . . . ?
Er1 C23 Si2 C26 -135.4(10) . . . . ?
Er1 C23 Si2 C24A -41.8(15) . . . . ?
Er1 C23 Si2 C25A 76.2(17) . . . . ?
Er1 C23 Si2 C26A -156.2(14) . . . . ?
Er1 O1 C27 C28 -161.6(17) . . . . ?
Er1 O1 C30 C29 180.0(18) . . . . ?
Er1 O1 C27A C28A 172.4(9) . . . . ?
Er1 O1 C30A C29A 164.9(9) . . . . ?
N1 C1 C2 C3 0.6(7) . . . . ?
N1 C1 C2 C9 179.5(6) . . . . ?
N1 C15 C16 N4 -169.9(12) . . . . ?
N1 C15 C16A N4A 162(3) . . . . ?
N2 C11 C12 N3 65.1(8) . . . . ?
O1 C27 C28 C29 -28(3) . . . . ?
O1 C27A C28A C29A 23.9(17) . . . . ?
C27 O1 C30 C29 -1(3) . . . . ?
C27 C28 C29 C30 27(3) . . . . ?
C28 C29 C30 O1 -16(3) . . . . ?
C30 O1 C27 C28 19(3) . . . . ?
C16A C15 N1 C1 -109(3) . . . . ?
C16A C15 N1 C8 68(3) . . . . ?
C27A O1 C30A C29A -15.8(16) . . . . ?
C27A C28A C29A C30A -32.7(17) . . . . ?
C28A C29A C30A O1 29.2(16) . . . . ?
C30A O1 C27A C28A -6.8(17) . . . . ?
